data_4061222
loop_
_publ_author_name
'Jamal Moussa'
'Carine Guyard-Duhayon'
'Patrick Herson'
'Marie Noelle Rager'
'Hani Amouri'
'Anny Jutand'

_publ_section_title
;
eta5-Semiquinone Complexes and the Related p- eta4-Benzoquinone
of Pentamethylcyclopentadienyl-Rhodium and -Iridium:
Synthesis, Structures, Hydrogen Bonding and Electrochemical Behavior
;
_journal_name_full Organometallics
_journal_paper_doi 10.1021/om049292t
_journal_year 2004
_chemical_formula_moiety ' C16 H19 O2 Rh1, 2(H2 O) '
_chemical_formula_sum 'C16 H23 O4 Rh'
_chemical_formula_weight 382.26
_space_group_IT_number 61
_symmetry_cell_setting orthorhombic
_symmetry_space_group_name_Hall '-P 2bc 2ac'
_symmetry_space_group_name_H-M 'P c a b'
_cell_angle_alpha 90
_cell_angle_beta 90
_cell_angle_gamma 90
_cell_formula_units_Z 8
_cell_length_a 13.9281(8)
_cell_length_b 14.398(3)
_cell_length_c 15.554(4)
_cell_measurement_temperature 295
_cell_volume 3119.1(10)
_diffrn_ambient_temperature 295
_exptl_crystal_density_diffrn 1.63
_cod_depositor_comments
;
The following automatic conversions were performed:
'_symmetry_cell_setting' value 'Orthorhombic' changed to 'orthorhombic'
according to '/home/saulius/struct/CIF-dictionaries/cif_core.dic'
dictionary named 'cif_core.dic' version 2.4.1 from 2010-06-29.

Automatic conversion script
Id: cif_fix_enum 1527 2010-12-29 10:47:43Z saulius 
;
_cod_original_formula_sum 'C16 H23 O4 Rh1'
_cod_database_code 4061222

loop_
_symmetry_equiv_pos_as_xyz
x,y,z
-x,-y,-z
-x+1/2,y,z+1/2
x+1/2,-y,-z+1/2
x+1/2,-y+1/2,z
-x+1/2,y+1/2,-z
-x,-y+1/2,z+1/2
x,y+1/2,-z+1/2

loop_
_atom_site_label
_atom_site_type_symbol
_atom_site_fract_x
_atom_site_fract_y
_atom_site_fract_z
_atom_site_U_iso_or_equiv
_atom_site_occupancy
_atom_site_adp_type
_atom_site_refinement_flags_posn
_atom_site_refinement_flags_adp
_atom_site_refinement_flags_occupancy
_atom_site_disorder_assembly
_atom_site_disorder_group
_atom_site_attached_hydrogens
Rh1 Rh 0.685358(17) 0.226032(15) 0.377007(16) 0.0228 1.0000 Uani . . . . . .
O1 O 0.8278(3) 0.0563(2) 0.2967(2) 0.0583 1.0000 Uani . . . . . .
O2 O 0.8236(3) 0.3871(2) 0.4698(2) 0.0512 1.0000 Uani . . . . . .
O3 O 0.7813(3) 0.3803(3) 0.1304(2) 0.0716 1.0000 Uani . . . . . .
O4 O 0.2655(4) 0.4510(3) 0.1209(3) 0.0828 1.0000 Uani . . . . . .
C1 C 0.8202(3) 0.1320(3) 0.3357(3) 0.0391 1.0000 Uani . . . . . .
C2 C 0.8128(3) 0.2206(3) 0.2929(2) 0.0362 1.0000 Uani . . . . . .
C3 C 0.8126(3) 0.3050(3) 0.3372(2) 0.0342 1.0000 Uani . . . . . .
C4 C 0.8181(3) 0.3112(3) 0.4299(3) 0.0357 1.0000 Uani . . . . . .
C5 C 0.8018(3) 0.2237(3) 0.4713(2) 0.0357 1.0000 Uani . . . . . .
C6 C 0.8020(3) 0.1380(3) 0.4270(3) 0.0376 1.0000 Uani . . . . . .
C11 C 0.5569(3) 0.1920(2) 0.3029(2) 0.0262 1.0000 Uani . . . . . .
C12 C 0.5530(2) 0.1465(2) 0.3831(2) 0.0252 1.0000 Uani . . . . . .
C13 C 0.5539(3) 0.2159(2) 0.4495(2) 0.0261 1.0000 Uani . . . . . .
C14 C 0.5563(3) 0.3048(2) 0.4092(2) 0.0271 1.0000 Uani . . . . . .
C15 C 0.5618(3) 0.2900(2) 0.3185(2) 0.0272 1.0000 Uani . . . . . .
C16 C 0.5547(4) 0.1460(3) 0.2170(2) 0.0441 1.0000 Uani . . . . . .
C17 C 0.5478(4) 0.0439(2) 0.3969(3) 0.0414 1.0000 Uani . . . . . .
C18 C 0.5482(3) 0.1972(3) 0.5433(3) 0.0416 1.0000 Uani . . . . . .
C19 C 0.5548(4) 0.3968(3) 0.4531(3) 0.0456 1.0000 Uani . . . . . .
C20 C 0.5650(3) 0.3639(3) 0.2519(3) 0.0433 1.0000 Uani . . . . . .
H21 H 0.8076 0.2217 0.2288 0.101(5) 1.0000 Uiso . . . . . .
H31 H 0.8086 0.3639 0.3033 0.101(5) 1.0000 Uiso . . . . . .
H51 H 0.7896 0.2233 0.5347 0.101(5) 1.0000 Uiso . . . . . .
H61 H 0.7892 0.0797 0.4599 0.101(5) 1.0000 Uiso . . . . . .
H161 H 0.5584 0.1943 0.1709 0.101(5) 1.0000 Uiso . . . . . .
H162 H 0.6105 0.1028 0.2118 0.101(5) 1.0000 Uiso . . . . . .
H163 H 0.4935 0.1103 0.2108 0.101(5) 1.0000 Uiso . . . . . .
H171 H 0.5483 0.0116 0.3399 0.101(5) 1.0000 Uiso . . . . . .
H172 H 0.6044 0.0233 0.4315 0.101(5) 1.0000 Uiso . . . . . .
H173 H 0.4873 0.0283 0.4283 0.101(5) 1.0000 Uiso . . . . . .
H181 H 0.5477 0.1286 0.5533 0.101(5) 1.0000 Uiso . . . . . .
H182 H 0.6051 0.2252 0.5727 0.101(5) 1.0000 Uiso . . . . . .
H183 H 0.4880 0.2251 0.5669 0.101(5) 1.0000 Uiso . . . . . .
H191 H 0.5506 0.3874 0.5167 0.101(5) 1.0000 Uiso . . . . . .
H192 H 0.6149 0.4316 0.4390 0.101(5) 1.0000 Uiso . . . . . .
H193 H 0.4979 0.4332 0.4331 0.101(5) 1.0000 Uiso . . . . . .
H201 H 0.5682 0.4261 0.2804 0.101(5) 1.0000 Uiso . . . . . .
H202 H 0.6230 0.3550 0.2150 0.101(5) 1.0000 Uiso . . . . . .
H203 H 0.5059 0.3604 0.2155 0.101(5) 1.0000 Uiso . . . . . .

loop_
_atom_site_aniso_label
_atom_site_aniso_U_11
_atom_site_aniso_U_22
_atom_site_aniso_U_33
_atom_site_aniso_U_23
_atom_site_aniso_U_13
_atom_site_aniso_U_12
Rh1 0.02249(11) 0.02312(11) 0.02265(10) 0.00287(11) 0.00099(12) 0.00085(12)
O1 0.074(2) 0.0415(16) 0.059(2) -0.0040(15) 0.0181(19) 0.0160(18)
O2 0.055(2) 0.0475(17) 0.0509(17) -0.0072(14) -0.0062(17) -0.0119(17)
O3 0.110(3) 0.0510(19) 0.054(2) 0.0091(19) 0.003(3) 0.011(2)
O4 0.110(3) 0.065(2) 0.073(3) -0.007(3) -0.005(3) -0.016(2)
C1 0.031(2) 0.045(2) 0.041(2) 0.0002(17) 0.0061(18) 0.008(2)
C2 0.0291(17) 0.043(2) 0.0366(17) 0.0042(17) 0.0105(16) 0.005(2)
C3 0.0300(18) 0.0353(18) 0.0375(19) 0.0057(14) 0.0038(18) -0.006(2)
C4 0.0236(17) 0.046(2) 0.0374(18) -0.0030(16) -0.0015(18) -0.006(2)
C5 0.0254(19) 0.047(2) 0.0350(17) 0.0062(18) -0.0034(14) 0.001(2)
C6 0.032(2) 0.0396(19) 0.041(2) 0.0087(17) 0.0000(17) 0.0108(18)
C11 0.0274(18) 0.0240(15) 0.0273(16) -0.0004(12) -0.0033(14) 0.0012(15)
C12 0.0278(15) 0.0211(13) 0.0267(15) 0.0016(13) 0.0024(15) -0.0011(13)
C13 0.0211(15) 0.0288(16) 0.0284(15) -0.0034(13) 0.0017(12) -0.0001(16)
C14 0.0266(17) 0.0220(14) 0.0327(17) -0.0014(12) -0.0011(15) 0.0028(15)
C15 0.0244(17) 0.0238(17) 0.0334(16) 0.0032(12) -0.0038(14) 0.0038(15)
C16 0.058(3) 0.046(2) 0.0278(18) -0.0050(16) -0.0041(18) 0.001(2)
C17 0.058(3) 0.0210(16) 0.045(2) 0.0023(14) 0.0045(19) -0.0029(18)
C18 0.047(2) 0.049(2) 0.0292(18) -0.0001(15) 0.0085(17) -0.001(2)
C19 0.051(3) 0.0246(17) 0.061(3) -0.0156(17) 0.000(2) 0.003(2)
C20 0.048(2) 0.0332(18) 0.048(2) 0.0167(17) -0.004(2) 0.004(2)

loop_
_geom_bond_atom_site_label_1
_geom_bond_site_symmetry_1
_geom_bond_atom_site_label_2
_geom_bond_site_symmetry_2
_geom_bond_distance
_geom_bond_publ_flag
Rh1 . C15 . 2.154(4) yes
Rh1 . C14 . 2.184(4) yes
Rh1 . C13 . 2.155(4) yes
Rh1 . C12 . 2.172(3) yes
Rh1 . C11 . 2.184(4) yes
Rh1 . C6 . 2.202(4) yes
Rh1 . C5 . 2.187(4) yes
Rh1 . C4 . 2.366(4) yes
Rh1 . C3 . 2.195(4) yes
Rh1 . C2 . 2.207(4) yes
Rh1 . C1 . 2.403(4) yes
O1 . C1 . 1.251(5) yes
O2 . C4 . 1.259(5) yes
C1 . C6 . 1.445(6) yes
C1 . C2 . 1.444(6) yes
C2 . H21 . 1.000 no
C2 . C3 . 1.397(6) yes
C3 . H31 . 1.000 no
C3 . C4 . 1.447(5) yes
C4 . C5 . 1.434(6) yes
C5 . H51 . 1.000 no
C5 . C6 . 1.413(6) yes
C6 . H61 . 1.000 no
C11 . C16 . 1.491(5) yes
C11 . C15 . 1.434(4) yes
C11 . C12 . 1.410(5) yes
C12 . C17 . 1.494(4) yes
C12 . C13 . 1.437(5) yes
C13 . C18 . 1.485(5) yes
C13 . C14 . 1.427(5) yes
C14 . C19 . 1.491(5) yes
C14 . C15 . 1.428(5) yes
C15 . C20 . 1.485(5) yes
C16 . H163 . 1.000 no
C16 . H162 . 0.999 no
C16 . H161 . 1.001 no
C17 . H173 . 1.000 no
C17 . H172 . 1.000 no
C17 . H171 . 1.000 no
C18 . H183 . 1.000 no
C18 . H182 . 1.000 no
C18 . H181 . 1.000 no
C19 . H193 . 1.000 no
C19 . H192 . 1.000 no
C19 . H191 . 1.000 no
C20 . H203 . 1.001 no
C20 . H202 . 1.000 no
C20 . H201 . 1.000 no
